data_7703551
loop_
_publ_author_name
'Su, Qian-Qian'
'Fan, Kun'
'Huang, Xin-Da'
'Xiang, Jing'
'Cheng, Shun-Cheung'
'Ko, Chi-Chiu'
'Zheng, Li-Min'
'Kurmoo, Mohamedally'
'Lau, Tai-Chu'

_publ_section_title
;
 Field-induced slow magnetic relaxation in low-spin S = 1/2 mononuclear
 osmium(v) complexes.
;
_journal_issue 13
_journal_name_full 'Dalton transactions (Cambridge, England : 2003)'
_journal_page_first 4084
_journal_page_last 4092
_journal_paper_doi 10.1039/d0dt00295j
_journal_volume 49
_journal_year 2020
_chemical_formula_sum 'C44 H35 N7 O4 Os P'
_chemical_formula_weight 946.96
_space_group_crystal_system monoclinic
_space_group_IT_number 14
_space_group_name_Hall '-P 2yn'
_space_group_name_H-M_alt 'P 1 21/n 1'
_atom_sites_solution_hydrogens geom
_audit_creation_method SHELXL-2014/7
_audit_update_record
;
2019-07-27 deposited with the CCDC.	2020-02-17 downloaded from the CCDC.
;
_cell_angle_alpha 90
_cell_angle_beta 101.349(7)
_cell_angle_gamma 90
_cell_formula_units_Z 4
_cell_length_a 7.7510(5)
_cell_length_b 34.110(2)
_cell_length_c 16.1795(12)
_cell_measurement_reflns_used 3512
_cell_measurement_temperature 119.99(10)
_cell_measurement_theta_max 25.5730
_cell_measurement_theta_min 2.1980
_cell_volume 4194.0(5)
_computing_cell_refinement 'CrysAlisPro 1.171.38.43f (Rigaku OD, 2015)'
_computing_data_collection 'CrysAlisPro 1.171.38.43f (Rigaku OD, 2015)'
_computing_data_reduction 'CrysAlisPro 1.171.38.43f (Rigaku OD, 2015)'
_computing_structure_refinement 'SHELXL-2014/7 (Sheldrick, 2014)'
_diffrn_ambient_temperature 119.99(10)
_diffrn_detector_area_resol_mean 10.5368
_diffrn_measured_fraction_theta_full 0.971
_diffrn_measured_fraction_theta_max 0.971
_diffrn_measurement_device_type 'SuperNova, Dual, Cu at zero, AtlasS2'
_diffrn_radiation_type MoK\a
_diffrn_radiation_wavelength 0.71073
_diffrn_reflns_av_R_equivalents 0.0824
_diffrn_reflns_av_unetI/netI 0.1383
_diffrn_reflns_Laue_measured_fraction_full 0.971
_diffrn_reflns_Laue_measured_fraction_max 0.971
_diffrn_reflns_limit_h_max 9
_diffrn_reflns_limit_h_min -9
_diffrn_reflns_limit_k_max 38
_diffrn_reflns_limit_k_min -40
_diffrn_reflns_limit_l_max 18
_diffrn_reflns_limit_l_min -16
_diffrn_reflns_number 16644
_diffrn_reflns_point_group_measured_fraction_full 0.971
_diffrn_reflns_point_group_measured_fraction_max 0.971
_diffrn_reflns_theta_full 25.008
_diffrn_reflns_theta_max 25.008
_diffrn_reflns_theta_min 2.204
_diffrn_source 'micro-focus sealed X-ray tube'
_exptl_absorpt_coefficient_mu 3.129
_exptl_absorpt_correction_T_max 1.00000
_exptl_absorpt_correction_T_min 0.65653
_exptl_absorpt_correction_type multi-scan
_exptl_absorpt_process_details sadabs
_exptl_crystal_colour white
_exptl_crystal_density_diffrn 1.500
_exptl_crystal_description block
_exptl_crystal_F_000 1884
_exptl_crystal_size_max 0.080
_exptl_crystal_size_mid 0.070
_exptl_crystal_size_min 0.070
_refine_diff_density_max 4.594
_refine_diff_density_min -2.036
_refine_diff_density_rms 0.240
_refine_ls_extinction_coef 0.0011(3)
_refine_ls_extinction_expression Fc^*^=kFc[1+0.001xFc^2^\l^3^/sin(2\q)]^-1/4^
_refine_ls_extinction_method 'SHELXL-2014/7 (Sheldrick 2014'
_refine_ls_goodness_of_fit_ref 1.085
_refine_ls_hydrogen_treatment constr
_refine_ls_matrix_type full
_refine_ls_number_parameters 515
_refine_ls_number_reflns 7188
_refine_ls_number_restraints 1590
_refine_ls_restrained_S_all 0.996
_refine_ls_R_factor_all 0.1444
_refine_ls_R_factor_gt 0.1025
_refine_ls_shift/su_max 0.050
_refine_ls_shift/su_mean 0.001
_refine_ls_structure_factor_coef Fsqd
_refine_ls_weighting_details 'w=1/[\s^2^(Fo^2^)+(0.1095P)^2^+79.2050P] where P=(Fo^2^+2Fc^2^)/3'
_refine_ls_weighting_scheme calc
_refine_ls_wR_factor_gt 0.2471
_refine_ls_wR_factor_ref 0.2789
_reflns_Friedel_coverage 0.000
_reflns_number_gt 4876
_reflns_number_total 7188
_reflns_threshold_expression 'I > 2\s(I)'
_cod_data_source_file d0dt00295j2.cif
_cod_data_source_block exp_1610
_cod_depositor_comments 'Adding full bibliography for 7703550--7703551.cif.'
_cod_original_sg_symbol_H-M 'P 21/n'
_cod_database_code 7703551
_shelx_shelxl_version_number 2014/7
_shelx_space_group_comment
;
The symmetry employed for this shelxl refinement is uniquely defined
by the following loop, which should always be used as a source of
symmetry information in preference to the above space-group names.
They are only intended as comments.
;
_shelx_estimated_absorpt_t_min 0.788
_shelx_estimated_absorpt_t_max 0.811

loop_
_space_group_symop_operation_xyz
'x, y, z'
'-x+1/2, y+1/2, -z+1/2'
'-x, -y, -z'
'x-1/2, -y-1/2, z-1/2'

loop_
_atom_site_label
_atom_site_type_symbol
_atom_site_fract_x
_atom_site_fract_y
_atom_site_fract_z
_atom_site_U_iso_or_equiv
_atom_site_adp_type
_atom_site_occupancy
_atom_site_site_symmetry_order
_atom_site_calc_flag
_atom_site_refinement_flags_posn
_atom_site_refinement_flags_adp
_atom_site_refinement_flags_occupancy
_atom_site_disorder_assembly
_atom_site_disorder_group
Os1 Os 0.92327(9) 0.34811(2) 0.73297(4) 0.0340(3) Uani 1 1 d . U . . .
P1 P 0.4892(6) 0.60978(14) 0.8230(3) 0.0349(10) Uani 1 1 d . U . . .
C1 C 0.734(2) 0.3250(5) 0.6391(11) 0.035(3) Uani 1 1 d . U . . .
C2 C 0.883(2) 0.3072(5) 0.8163(12) 0.043(3) Uani 1 1 d . U . . .
C3 C 1.094(2) 0.3779(6) 0.8224(13) 0.043(3) Uani 1 1 d . U . . .
C4 C 1.297(4) 0.2629(8) 0.6775(18) 0.088(5) Uani 1 1 d . U . . .
H4A H 1.3396 0.2747 0.6308 0.106 Uiso 1 1 calc R U . . .
H4B H 1.2165 0.2415 0.6578 0.106 Uiso 1 1 calc R U . . .
C5 C 1.453(4) 0.2506(9) 0.7552(19) 0.096(5) Uani 1 1 d . U . . .
H5A H 1.4720 0.2226 0.7524 0.116 Uiso 1 1 calc R U . . .
H5B H 1.5603 0.2636 0.7478 0.116 Uiso 1 1 calc R U . . .
C6 C 1.424(4) 0.2596(8) 0.8353(19) 0.093(5) Uani 1 1 d . U . . .
H6A H 1.5341 0.2626 0.8751 0.112 Uiso 1 1 calc R U . . .
H6B H 1.3546 0.2393 0.8555 0.112 Uiso 1 1 calc R U . . .
C7 C 1.323(3) 0.2981(7) 0.8234(16) 0.074(4) Uani 1 1 d . U . . .
H7A H 1.4022 0.3205 0.8287 0.088 Uiso 1 1 calc R U . . .
H7B H 1.2447 0.3008 0.8628 0.088 Uiso 1 1 calc R U . . .
C8 C 0.644(2) 0.4103(5) 0.7328(10) 0.030(2) Uani 1 1 d . U . . .
C9 C 0.492(2) 0.4218(5) 0.7666(10) 0.031(3) Uani 1 1 d . U . . .
H9 H 0.4601 0.4071 0.8096 0.038 Uiso 1 1 calc R U . . .
C10 C 0.398(2) 0.4529(5) 0.7374(10) 0.033(3) Uani 1 1 d . U . . .
H10 H 0.3006 0.4599 0.7600 0.039 Uiso 1 1 calc R U . . .
C11 C 0.444(2) 0.4756(5) 0.6719(11) 0.034(3) Uani 1 1 d . U . . .
C12 C 0.583(2) 0.4661(5) 0.6376(10) 0.032(3) Uani 1 1 d . U . . .
H12 H 0.6117 0.4811 0.5942 0.039 Uiso 1 1 calc R U . . .
C13 C 0.686(2) 0.4328(5) 0.6684(10) 0.030(2) Uani 1 1 d . U . . .
C14 C 0.842(2) 0.4232(5) 0.6306(10) 0.028(2) Uani 1 1 d . U . . .
C15 C 1.029(2) 0.4340(5) 0.5516(10) 0.029(3) Uani 1 1 d . U . . .
C16 C 1.116(2) 0.4489(5) 0.4918(10) 0.033(3) Uani 1 1 d . U . . .
H16 H 1.0780 0.4713 0.4607 0.040 Uiso 1 1 calc R U . . .
C17 C 1.262(2) 0.4284(5) 0.4816(10) 0.032(3) Uani 1 1 d . U . . .
H17 H 1.3253 0.4368 0.4418 0.039 Uiso 1 1 calc R U . . .
C18 C 1.316(2) 0.3953(5) 0.5293(10) 0.034(3) Uani 1 1 d . U . . .
H18 H 1.4180 0.3827 0.5215 0.040 Uiso 1 1 calc R U . . .
C19 C 1.226(2) 0.3803(5) 0.5881(11) 0.035(3) Uani 1 1 d . U . . .
H19 H 1.2624 0.3577 0.6189 0.042 Uiso 1 1 calc R U . . .
C20 C 1.079(2) 0.4012(5) 0.5978(10) 0.030(3) Uani 1 1 d . U . . .
C21 C 0.874(2) 0.5517(5) 0.7376(11) 0.041(3) Uani 1 1 d . U . . .
H21 H 0.9477 0.5570 0.7000 0.049 Uiso 1 1 calc R U . . .
C22 C 0.881(2) 0.5150(5) 0.7795(11) 0.041(3) Uani 1 1 d . U . . .
H22 H 0.9645 0.4966 0.7718 0.050 Uiso 1 1 calc R U . . .
C23 C 0.763(2) 0.5062(6) 0.8323(11) 0.042(3) Uani 1 1 d . U . . .
H23 H 0.7659 0.4819 0.8586 0.050 Uiso 1 1 calc R U . . .
C24 C 0.639(2) 0.5349(5) 0.8449(11) 0.040(3) Uani 1 1 d . U . . .
H24 H 0.5595 0.5295 0.8795 0.047 Uiso 1 1 calc R U . . .
C25 C 0.636(2) 0.5712(5) 0.8056(11) 0.037(3) Uani 1 1 d . U . . .
C26 C 0.757(2) 0.5787(5) 0.7544(11) 0.040(3) Uani 1 1 d . U . . .
H26 H 0.7571 0.6034 0.7304 0.049 Uiso 1 1 calc R U . . .
C27 C 0.261(2) 0.5646(5) 0.8959(11) 0.041(3) Uani 1 1 d . U . . .
H27 H 0.2563 0.5474 0.8510 0.049 Uiso 1 1 calc R U . . .
C28 C 0.370(2) 0.5978(5) 0.9033(11) 0.041(3) Uani 1 1 d . U . . .
C29 C 0.377(3) 0.6238(6) 0.9714(11) 0.047(3) Uani 1 1 d . U . . .
H29 H 0.4488 0.6459 0.9766 0.057 Uiso 1 1 calc R U . . .
C30 C 0.275(3) 0.6154(6) 1.0307(13) 0.054(4) Uani 1 1 d . U . . .
H30 H 0.2802 0.6318 1.0771 0.065 Uiso 1 1 calc R U . . .
C31 C 0.165(3) 0.5836(6) 1.0221(12) 0.051(4) Uani 1 1 d . U . . .
H31 H 0.0936 0.5792 1.0608 0.061 Uiso 1 1 calc R U . . .
C32 C 0.162(3) 0.5580(6) 0.9554(12) 0.049(4) Uani 1 1 d . U . . .
H32 H 0.0913 0.5358 0.9512 0.059 Uiso 1 1 calc R U . . .
C33 C 0.328(2) 0.6212(5) 0.7321(11) 0.042(3) Uani 1 1 d . U . . .
C34 C 0.364(3) 0.6180(6) 0.6519(12) 0.051(3) Uani 1 1 d . U . . .
H34 H 0.4684 0.6066 0.6444 0.061 Uiso 1 1 calc R U . . .
C35 C 0.243(3) 0.6318(6) 0.5820(13) 0.054(4) Uani 1 1 d . U . . .
H35 H 0.2687 0.6299 0.5284 0.065 Uiso 1 1 calc R U . . .
C36 C 0.087(3) 0.6481(6) 0.5926(13) 0.051(4) Uani 1 1 d . U . . .
H36 H 0.0088 0.6579 0.5462 0.062 Uiso 1 1 calc R U . . .
C37 C 0.046(3) 0.6502(6) 0.6718(12) 0.049(4) Uani 1 1 d . U . . .
H37 H -0.0614 0.6602 0.6791 0.058 Uiso 1 1 calc R U . . .
C38 C 0.170(2) 0.6368(5) 0.7407(11) 0.043(3) Uani 1 1 d . U . . .
H38 H 0.1448 0.6386 0.7944 0.051 Uiso 1 1 calc R U . . .
C39 C 0.627(3) 0.6516(5) 0.8528(12) 0.046(3) Uani 1 1 d . U . . .
C40 C 0.586(3) 0.6873(6) 0.8136(13) 0.055(3) Uani 1 1 d . U . . .
H40 H 0.4904 0.6897 0.7690 0.066 Uiso 1 1 calc R U . . .
C41 C 0.692(3) 0.7196(7) 0.8428(15) 0.068(4) Uani 1 1 d . U . . .
H41 H 0.6708 0.7437 0.8157 0.082 Uiso 1 1 calc R U . . .
C42 C 0.826(3) 0.7157(6) 0.9118(15) 0.067(4) Uani 1 1 d . U . . .
H42 H 0.8928 0.7376 0.9318 0.081 Uiso 1 1 calc R U . . .
C43 C 0.866(3) 0.6796(6) 0.9527(14) 0.065(4) Uani 1 1 d . U . . .
H43 H 0.9575 0.6773 0.9993 0.079 Uiso 1 1 calc R U . . .
C44 C 0.765(3) 0.6479(6) 0.9215(13) 0.050(3) Uani 1 1 d . U . . .
H44 H 0.7901 0.6235 0.9467 0.059 Uiso 1 1 calc R U . . .
N1 N 0.873(2) 0.2815(5) 0.8613(11) 0.055(4) Uani 1 1 d . U . . .
N2 N 0.619(2) 0.3152(4) 0.5849(10) 0.042(3) Uani 1 1 d . U . . .
N3 N 1.178(2) 0.3974(6) 0.8760(11) 0.061(4) Uani 1 1 d . U . . .
N4 N 0.9514(17) 0.3944(4) 0.6478(8) 0.030(2) Uani 1 1 d . U . . .
N5 N 1.095(2) 0.3149(5) 0.6983(11) 0.054(3) Uani 1 1 d . U . . .
N6 N 1.222(2) 0.2929(5) 0.7322(12) 0.065(3) Uani 1 1 d . U . . .
N7 N 0.3437(19) 0.5098(4) 0.6400(9) 0.039(3) Uani 1 1 d . U . . .
O1 O 0.7304(14) 0.3803(3) 0.7691(7) 0.033(2) Uani 1 1 d . U . . .
O2 O 0.8782(14) 0.4488(3) 0.5734(6) 0.030(2) Uani 1 1 d . U . . .
O3 O 0.3808(15) 0.5284(3) 0.5822(8) 0.041(3) Uani 1 1 d . U . . .
O4 O 0.2133(16) 0.5181(4) 0.6714(8) 0.051(3) Uani 1 1 d . U . . .

loop_
_atom_site_aniso_label
_atom_site_aniso_U_11
_atom_site_aniso_U_22
_atom_site_aniso_U_33
_atom_site_aniso_U_23
_atom_site_aniso_U_13
_atom_site_aniso_U_12
Os1 0.0382(4) 0.0429(5) 0.0212(4) 0.0077(3) 0.0070(3) 0.0044(3)
P1 0.037(2) 0.051(2) 0.015(2) 0.0003(18) 0.0024(18) 0.001(2)
C1 0.034(6) 0.046(6) 0.025(6) 0.002(5) 0.009(5) 0.008(5)
C2 0.041(6) 0.057(7) 0.033(6) 0.012(6) 0.012(6) 0.007(6)
C3 0.041(6) 0.058(6) 0.032(6) 0.016(5) 0.012(5) -0.006(5)
C4 0.088(9) 0.097(9) 0.081(9) 0.019(8) 0.018(8) 0.016(8)
C5 0.087(9) 0.106(9) 0.092(10) 0.015(9) 0.008(9) 0.017(9)
C6 0.082(9) 0.110(9) 0.081(9) 0.029(9) 0.001(9) 0.016(9)
C7 0.070(7) 0.084(7) 0.064(7) 0.026(7) 0.004(7) 0.012(7)
C8 0.028(5) 0.045(5) 0.019(5) 0.000(5) 0.009(4) 0.001(5)
C9 0.029(6) 0.044(6) 0.023(6) 0.003(5) 0.012(5) -0.006(5)
C10 0.031(5) 0.050(6) 0.020(5) -0.004(5) 0.013(5) 0.002(5)
C11 0.034(5) 0.047(6) 0.024(5) -0.003(5) 0.009(5) 0.006(5)
C12 0.034(5) 0.047(5) 0.020(5) 0.001(5) 0.011(4) -0.001(5)
C13 0.029(4) 0.042(5) 0.019(5) 0.000(4) 0.008(4) 0.003(4)
C14 0.029(5) 0.042(5) 0.017(5) 0.003(4) 0.010(4) 0.003(4)
C15 0.026(5) 0.042(6) 0.019(6) -0.002(5) 0.008(5) 0.007(5)
C16 0.031(6) 0.048(6) 0.023(6) 0.005(5) 0.011(5) 0.005(5)
C17 0.032(6) 0.046(6) 0.023(6) 0.002(6) 0.015(5) 0.006(6)
C18 0.031(6) 0.051(7) 0.022(6) 0.003(6) 0.011(5) 0.010(6)
C19 0.033(5) 0.049(5) 0.026(5) 0.003(5) 0.009(5) 0.012(5)
C20 0.030(5) 0.043(5) 0.018(5) 0.004(5) 0.011(4) 0.008(5)
C21 0.026(6) 0.068(8) 0.028(7) -0.001(6) 0.003(6) 0.007(6)
C22 0.035(6) 0.058(6) 0.029(6) -0.002(6) 0.003(5) 0.003(6)
C23 0.039(5) 0.056(6) 0.029(6) 0.001(5) 0.006(5) 0.001(5)
C24 0.036(5) 0.059(6) 0.024(5) -0.003(5) 0.007(5) 0.005(5)
C25 0.037(5) 0.052(5) 0.022(5) -0.002(5) 0.004(5) 0.004(5)
C26 0.041(6) 0.056(6) 0.023(6) 0.002(5) 0.003(5) -0.004(5)
C27 0.042(6) 0.060(6) 0.022(6) 0.004(5) 0.009(5) 0.008(5)
C28 0.043(5) 0.058(6) 0.021(5) 0.002(5) 0.006(5) 0.006(5)
C29 0.055(6) 0.062(6) 0.024(6) 0.003(6) 0.007(5) 0.008(6)
C30 0.055(8) 0.074(8) 0.036(8) 0.004(7) 0.011(7) 0.018(7)
C31 0.054(8) 0.071(8) 0.029(7) 0.006(7) 0.012(7) 0.015(7)
C32 0.045(7) 0.072(8) 0.034(8) 0.004(7) 0.014(6) 0.015(7)
C33 0.043(5) 0.060(6) 0.022(5) 0.003(5) 0.006(5) -0.003(5)
C34 0.052(6) 0.067(6) 0.031(6) -0.002(5) 0.004(5) 0.005(5)
C35 0.054(8) 0.082(8) 0.024(7) -0.004(7) 0.001(7) -0.003(7)
C36 0.051(8) 0.071(8) 0.026(7) -0.002(7) -0.006(7) -0.007(7)
C37 0.045(7) 0.067(8) 0.030(7) 0.007(7) -0.001(7) -0.002(7)
C38 0.044(6) 0.065(6) 0.020(5) 0.003(5) 0.008(5) -0.001(5)
C39 0.051(5) 0.054(5) 0.031(5) -0.001(5) -0.001(5) -0.004(5)
C40 0.059(6) 0.060(6) 0.039(6) 0.008(6) -0.009(6) -0.010(6)
C41 0.069(8) 0.064(8) 0.061(9) 0.010(8) -0.013(8) -0.013(8)
C42 0.067(8) 0.062(8) 0.060(9) 0.001(8) -0.022(8) -0.010(7)
C43 0.070(8) 0.065(8) 0.048(8) 0.006(7) -0.018(8) -0.012(7)
C44 0.053(6) 0.053(6) 0.035(6) 0.004(6) -0.009(6) -0.004(6)
N1 0.073(10) 0.054(8) 0.038(9) 0.013(7) 0.008(8) -0.006(8)
N2 0.052(9) 0.041(7) 0.030(8) 0.009(6) 0.003(7) 0.000(7)
N3 0.058(9) 0.092(11) 0.038(9) 0.019(8) 0.018(8) -0.017(9)
N4 0.029(4) 0.046(4) 0.018(4) 0.010(4) 0.012(4) 0.002(4)
N5 0.049(5) 0.066(5) 0.048(6) 0.018(5) 0.013(5) 0.018(5)
N6 0.058(6) 0.079(6) 0.060(7) 0.018(6) 0.018(6) 0.015(6)
N7 0.036(5) 0.053(6) 0.030(6) -0.003(5) 0.009(5) 0.006(5)
O1 0.032(4) 0.047(4) 0.022(4) 0.000(4) 0.013(4) 0.002(4)
O2 0.030(4) 0.048(5) 0.015(4) 0.005(4) 0.009(4) 0.007(4)
O3 0.037(6) 0.050(6) 0.037(7) 0.008(5) 0.011(5) 0.010(5)
O4 0.037(6) 0.077(8) 0.045(7) 0.011(6) 0.025(6) 0.017(6)

loop_
_atom_type_symbol
_atom_type_description
_atom_type_scat_dispersion_real
_atom_type_scat_dispersion_imag
_atom_type_scat_source
C C 0.0033 0.0016 'International Tables Vol C Tables 4.2.6.8 and 6.1.1.4'
H H 0.0000 0.0000 'International Tables Vol C Tables 4.2.6.8 and 6.1.1.4'
N N 0.0061 0.0033 'International Tables Vol C Tables 4.2.6.8 and 6.1.1.4'
O O 0.0106 0.0060 'International Tables Vol C Tables 4.2.6.8 and 6.1.1.4'
P P 0.1023 0.0942 'International Tables Vol C Tables 4.2.6.8 and 6.1.1.4'
Os Os -1.2165 7.6030 'International Tables Vol C Tables 4.2.6.8 and 6.1.1.4'

loop_
_geom_angle_atom_site_label_1
_geom_angle_atom_site_label_2
_geom_angle_atom_site_label_3
_geom_angle
_geom_angle_site_symmetry_1
_geom_angle_site_symmetry_3
_geom_angle_publ_flag
N5 Os1 C2 89.7(7) . . ?
N5 Os1 C3 96.5(8) . . ?
C2 Os1 C3 92.0(8) . . ?
N5 Os1 O1 176.3(6) . . ?
C2 Os1 O1 87.8(6) . . ?
C3 Os1 O1 86.4(6) . . ?
N5 Os1 C1 89.6(7) . . ?
C2 Os1 C1 92.7(7) . . ?
C3 Os1 C1 172.4(7) . . ?
O1 Os1 C1 87.8(5) . . ?
N5 Os1 N4 94.8(6) . . ?
C2 Os1 N4 175.5(6) . . ?
C3 Os1 N4 87.4(6) . . ?
O1 Os1 N4 87.7(4) . . ?
C1 Os1 N4 87.4(6) . . ?
C33 P1 C28 105.8(9) . . ?
C33 P1 C39 109.5(9) . . ?
C28 P1 C39 110.7(9) . . ?
C33 P1 C25 113.3(9) . . ?
C28 P1 C25 112.5(8) . . ?
C39 P1 C25 105.1(9) . . ?
N2 C1 Os1 173.7(15) . . ?
N1 C2 Os1 172.9(16) . . ?
N3 C3 Os1 173.0(18) . . ?
N6 C4 C5 92(2) . . ?
C6 C5 C4 116(3) . . ?
C5 C6 C7 104(2) . . ?
C6 C7 N6 100(2) . . ?
O1 C8 C13 126.8(14) . . ?
O1 C8 C9 115.5(14) . . ?
C13 C8 C9 117.6(15) . . ?
C10 C9 C8 121.2(15) . . ?
C9 C10 C11 120.2(14) . . ?
C12 C11 C10 121.2(15) . . ?
C12 C11 N7 118.0(15) . . ?
C10 C11 N7 120.8(14) . . ?
C11 C12 C13 119.2(15) . . ?
C8 C13 C12 120.6(14) . . ?
C8 C13 C14 121.0(14) . . ?
C12 C13 C14 118.3(14) . . ?
N4 C14 O2 115.0(12) . . ?
N4 C14 C13 129.1(13) . . ?
O2 C14 C13 115.8(13) . . ?
C20 C15 C16 124.4(14) . . ?
C20 C15 O2 108.8(13) . . ?
C16 C15 O2 126.8(14) . . ?
C17 C16 C15 115.2(15) . . ?
C16 C17 C18 121.2(15) . . ?
C19 C18 C17 123.0(15) . . ?
C18 C19 C20 115.2(16) . . ?
C15 C20 C19 121.0(15) . . ?
C15 C20 N4 107.2(13) . . ?
C19 C20 N4 131.8(15) . . ?
C26 C21 C22 117.7(16) . . ?
C23 C22 C21 120.9(16) . . ?
C22 C23 C24 118.9(17) . . ?
C25 C24 C23 120.0(16) . . ?
C26 C25 C24 119.0(16) . . ?
C26 C25 P1 118.8(14) . . ?
C24 C25 P1 122.2(13) . . ?
C21 C26 C25 123.4(18) . . ?
C32 C27 C28 119.2(18) . . ?
C29 C28 C27 120.4(16) . . ?
C29 C28 P1 118.7(14) . . ?
C27 C28 P1 120.8(13) . . ?
C30 C29 C28 118.0(19) . . ?
C31 C30 C29 121(2) . . ?
C30 C31 C32 119.8(18) . . ?
C27 C32 C31 121(2) . . ?
C38 C33 C34 118.4(18) . . ?
C38 C33 P1 119.9(14) . . ?
C34 C33 P1 121.5(15) . . ?
C33 C34 C35 120.5(19) . . ?
C36 C35 C34 120.0(19) . . ?
C35 C36 C37 120(2) . . ?
C36 C37 C38 118.3(19) . . ?
C33 C38 C37 122.3(17) . . ?
C40 C39 C44 121.3(18) . . ?
C40 C39 P1 120.4(16) . . ?
C44 C39 P1 118.0(14) . . ?
C39 C40 C41 118(2) . . ?
C42 C41 C40 120(2) . . ?
C41 C42 C43 122(2) . . ?
C44 C43 C42 117(2) . . ?
C43 C44 C39 121.2(19) . . ?
C14 N4 C20 105.0(12) . . ?
C14 N4 Os1 123.6(10) . . ?
C20 N4 Os1 131.5(10) . . ?
N6 N5 Os1 138.2(15) . . ?
N5 N6 C4 120(2) . . ?
N5 N6 C7 123.4(19) . . ?
C4 N6 C7 116.5(18) . . ?
O3 N7 O4 121.9(14) . . ?
O3 N7 C11 120.5(13) . . ?
O4 N7 C11 117.5(14) . . ?
C8 O1 Os1 129.8(9) . . ?
C14 O2 C15 104.0(11) . . ?

loop_
_geom_bond_atom_site_label_1
_geom_bond_atom_site_label_2
_geom_bond_distance
_geom_bond_site_symmetry_2
_geom_bond_publ_flag
Os1 N5 1.912(16) . ?
Os1 C2 2.008(18) . ?
Os1 C3 2.03(2) . ?
Os1 O1 2.031(10) . ?
Os1 C1 2.050(19) . ?
Os1 N4 2.136(12) . ?
P1 C33 1.777(19) . ?
P1 C28 1.783(18) . ?
P1 C39 1.791(19) . ?
P1 C25 1.799(17) . ?
C1 N2 1.17(2) . ?
C2 N1 1.15(2) . ?
C3 N3 1.18(3) . ?
C4 N6 1.54(3) . ?
C4 C5 1.62(4) . ?
C5 C6 1.39(4) . ?
C6 C7 1.52(3) . ?
C7 N6 1.54(3) . ?
C8 O1 1.301(19) . ?
C8 C13 1.38(2) . ?
C8 C9 1.44(2) . ?
C9 C10 1.32(2) . ?
C10 C11 1.42(2) . ?
C11 C12 1.35(2) . ?
C11 N7 1.44(2) . ?
C12 C13 1.42(2) . ?
C13 C14 1.49(2) . ?
C14 N4 1.29(2) . ?
C14 O2 1.346(17) . ?
C15 C20 1.36(2) . ?
C15 C16 1.38(2) . ?
C15 O2 1.384(17) . ?
C16 C17 1.37(2) . ?
C17 C18 1.38(2) . ?
C18 C19 1.38(2) . ?
C19 C20 1.38(2) . ?
C20 N4 1.415(18) . ?
C21 C26 1.36(2) . ?
C21 C22 1.42(2) . ?
C22 C23 1.40(2) . ?
C23 C24 1.41(2) . ?
C24 C25 1.39(2) . ?
C25 C26 1.39(2) . ?
C27 C32 1.36(2) . ?
C27 C28 1.40(3) . ?
C28 C29 1.41(3) . ?
C29 C30 1.39(3) . ?
C30 C31 1.37(3) . ?
C31 C32 1.39(3) . ?
C33 C38 1.36(3) . ?
C33 C34 1.38(3) . ?
C34 C35 1.40(3) . ?
C35 C36 1.37(3) . ?
C36 C37 1.38(3) . ?
C37 C38 1.40(3) . ?
C39 C40 1.38(3) . ?
C39 C44 1.39(3) . ?
C40 C41 1.40(3) . ?
C41 C42 1.38(3) . ?
C42 C43 1.40(3) . ?
C43 C44 1.37(3) . ?
N5 N6 1.27(2) . ?
N7 O3 1.212(17) . ?
N7 O4 1.250(17) . ?
